data_4080921
loop_
_publ_author_name
'Reindl, Stefan A.'
'P\"othig, Alexander'
'Drees, Markus'
'Bechlars, Bettina'
'Herdtweck, Eberhardt'
'Herrmann, Wolfgang A.'
'K\"uhn, Fritz E.'

_publ_section_title
;
 Pyrazolato-Bridged Dinuclear Complexes of Ruthenium(II) and Rhodium(III)
 with N-Heterocyclic Carbene Ligands: Synthesis, Characterization, and
 Electrochemical Properties
;
_journal_issue 15
_journal_name_full Organometallics
_journal_page_first 4082
_journal_paper_doi 10.1021/om400106f
_journal_volume 32
_journal_year 2013
_chemical_compound_source 'see text'
_chemical_formula_moiety 'C33 H45 Cl3 N6 Ru2, 2(F6 P)'
_chemical_formula_sum 'C33 H45 Cl3 F12 N6 P2 Ru2'
_chemical_formula_weight 1124.18
_space_group_IT_number 15
_symmetry_cell_setting monoclinic
_symmetry_Int_Tables_number 15
_symmetry_space_group_name_Hall '-C 2yc'
_symmetry_space_group_name_H-M 'C 1 2/c 1'
_atom_sites_solution_hydrogens geom
_atom_sites_solution_primary direct
_atom_sites_solution_secondary difmap
_cell_angle_alpha 90
_cell_angle_beta 107.321(1)
_cell_angle_gamma 90
_cell_formula_units_Z 8
_cell_length_a 21.4773(4)
_cell_length_b 32.3885(6)
_cell_length_c 16.0489(6)
_cell_measurement_reflns_used 9991
_cell_measurement_temperature 173
_cell_measurement_theta_max 25.15
_cell_measurement_theta_min 2.35
_cell_volume 10657.6(5)
_computing_cell_refinement 'SAINT (Bruker, 2008b)'
_computing_data_collection 'APEX II Control Software (Bruker, 2008a)'
_computing_data_reduction 'SAINT (Bruker, 2008b)'
_computing_molecular_graphics 'PLATON (Spek, 2011)'
_computing_publication_material 'PLATON (Spek, 2011), enCIFer (Allen, 2004)'
_computing_structure_refinement 'SHELXL97 (Sheldrick, 1997), SHELXLE (Huebschle, 2011)'
_computing_structure_solution 'SHELXS97 (Sheldrick, 1997)'
_diffrn_ambient_temperature 173
_diffrn_detector ' CCD plate '
_diffrn_detector_area_resol_mean 16
_diffrn_measured_fraction_theta_full 0.993
_diffrn_measured_fraction_theta_max 0.993
_diffrn_measurement_device ' \k-geometry diffractometer '
_diffrn_measurement_device_type ' Bruker APEX-II CCD '
_diffrn_measurement_method ' phi- and omega-rotation '
_diffrn_radiation_monochromator graphite
_diffrn_radiation_probe x-ray
_diffrn_radiation_source 'fine-focus sealed tube'
_diffrn_radiation_type MoK\a
_diffrn_radiation_wavelength 0.71073
_diffrn_reflns_av_R_equivalents 0.0370
_diffrn_reflns_av_sigmaI/netI 0.0287
_diffrn_reflns_limit_h_max 25
_diffrn_reflns_limit_h_min -25
_diffrn_reflns_limit_k_max 38
_diffrn_reflns_limit_k_min -38
_diffrn_reflns_limit_l_max 19
_diffrn_reflns_limit_l_min -19
_diffrn_reflns_number 76171
_diffrn_reflns_reduction_process
;
;
_diffrn_reflns_theta_full 25.37
_diffrn_reflns_theta_max 25.37
_diffrn_reflns_theta_min 1.54
_exptl_absorpt_coefficient_mu 0.847
_exptl_absorpt_correction_T_max 0.849
_exptl_absorpt_correction_T_min 0.849
_exptl_absorpt_correction_type multi-scan
_exptl_absorpt_process_details 'SADABS, Bruker, 2008b'
_exptl_crystal_colour orange
_exptl_crystal_density_diffrn 1.401
_exptl_crystal_density_method 'Not Measured'
_exptl_crystal_description fragment
_exptl_crystal_F_000 4496
_exptl_crystal_size_max 0.200
_exptl_crystal_size_mid 0.200
_exptl_crystal_size_min 0.200
_platon_squeeze_details
;
The unit cell contains dichloromethane molecules which are heavily 
disordered and which have been treated as a diffuse contribution 
to the overall scattering without specific atom positions by 
SQUEEZE/PLATON.
;
_refine_diff_density_max 1.478
_refine_diff_density_min -0.624
_refine_diff_density_rms 0.081
_refine_ls_extinction_method none
_refine_ls_goodness_of_fit_ref 1.032
_refine_ls_hydrogen_treatment constr
_refine_ls_matrix_type full
_refine_ls_number_parameters 604
_refine_ls_number_reflns 9733
_refine_ls_number_restraints 0
_refine_ls_restrained_S_all 1.032
_refine_ls_R_factor_all 0.0541
_refine_ls_R_factor_gt 0.0410
_refine_ls_shift/su_max 0.001
_refine_ls_shift/su_mean 0.000
_refine_ls_structure_factor_coef Fsqd
_refine_ls_weighting_details 'calc w=1/[\s^2^(Fo^2^)+(0.0547P)^2^+34.2805P] where P=(Fo^2^+2Fc^2^)/3'
_refine_ls_weighting_scheme calc
_refine_ls_wR_factor_gt 0.1048
_refine_ls_wR_factor_ref 0.1096
_reflns_number_gt 7934
_reflns_number_total 9733
_reflns_threshold_expression I>2\s(I)
_cod_data_source_file om400106f_si_002.cif
_cod_data_source_block Compound_1
_cod_original_sg_symbol_H-M 'C 2/c'
_cod_database_code 4080921

loop_
_symmetry_equiv_pos_site_id
_symmetry_equiv_pos_as_xyz
1 x,y,z
2 -x,y,1/2-z
3 -x,-y,-z
4 x,-y,1/2+z
5 1/2+x,1/2+y,z
6 1/2-x,1/2+y,1/2-z
7 1/2-x,1/2-y,-z
8 1/2+x,1/2-y,1/2+z

loop_
_atom_site_aniso_label
_atom_site_aniso_U_11
_atom_site_aniso_U_22
_atom_site_aniso_U_33
_atom_site_aniso_U_23
_atom_site_aniso_U_13
_atom_site_aniso_U_12
Ru1 0.0309(2) 0.0418(2) 0.0275(2) 0.0066(1) 0.0148(1) 0.0033(1)
Ru2 0.0320(2) 0.0315(2) 0.0305(2) 0.0025(1) 0.0148(1) -0.0009(1)
Cl1 0.0487(7) 0.0736(8) 0.0297(5) 0.0074(5) 0.0169(5) 0.0022(5)
Cl2 0.0549(7) 0.0455(6) 0.0335(5) -0.0063(4) 0.0179(5) -0.0043(5)
Cl3 0.0374(6) 0.0372(5) 0.0458(6) 0.0130(4) 0.0180(5) 0.0041(4)
N1 0.0293(18) 0.0373(17) 0.0281(16) 0.0010(13) 0.0139(14) -0.0030(13)
N2 0.0335(19) 0.0317(16) 0.0264(16) 0.0026(12) 0.0147(14) 0.0005(13)
N3 0.048(2) 0.057(2) 0.050(2) -0.0204(18) 0.0230(19) -0.0189(18)
N4 0.045(3) 0.085(3) 0.064(3) -0.042(3) 0.001(2) 0.007(2)
N5 0.038(2) 0.0409(18) 0.0348(18) 0.0070(14) 0.0146(16) 0.0060(15)
N6 0.054(2) 0.050(2) 0.040(2) 0.0221(17) 0.0152(18) 0.0088(18)
C1 0.048(3) 0.066(3) 0.051(3) -0.018(2) -0.002(2) 0.004(2)
C2 0.090(5) 0.100(5) 0.075(4) -0.037(4) 0.051(4) -0.027(4)
C3 0.104(5) 0.068(3) 0.068(4) -0.024(3) 0.053(4) -0.033(3)
C4 0.045(3) 0.049(2) 0.046(2) -0.013(2) 0.023(2) -0.013(2)
C5 0.043(3) 0.034(2) 0.038(2) -0.0035(16) 0.023(2) -0.0050(18)
C6 0.060(3) 0.028(2) 0.048(2) 0.0050(18) 0.031(2) -0.0004(19)
C7 0.038(2) 0.037(2) 0.031(2) 0.0069(16) 0.0169(18) 0.0043(17)
C8 0.043(3) 0.045(2) 0.042(2) 0.0165(18) 0.021(2) 0.0112(19)
C9 0.049(3) 0.045(2) 0.046(2) 0.0031(19) 0.018(2) 0.009(2)
C10 0.053(3) 0.057(3) 0.039(2) 0.005(2) 0.016(2) 0.005(2)
C11 0.048(3) 0.046(2) 0.039(2) 0.0078(19) 0.014(2) 0.010(2)
C12 0.076(4) 0.108(5) 0.085(4) -0.053(4) -0.011(4) 0.034(4)
C13 0.093(5) 0.071(4) 0.063(3) 0.042(3) 0.027(3) 0.018(3)
C14 0.041(3) 0.049(2) 0.032(2) 0.0088(18) 0.022(2) 0.0087(19)
C15 0.038(2) 0.049(2) 0.040(2) 0.0067(18) 0.025(2) 0.0029(19)
C16 0.033(2) 0.069(3) 0.040(2) 0.008(2) 0.023(2) 0.002(2)
C17 0.038(3) 0.063(3) 0.041(2) 0.015(2) 0.024(2) 0.011(2)
C18 0.051(3) 0.046(2) 0.049(3) 0.006(2) 0.032(2) 0.013(2)
C19 0.040(3) 0.057(3) 0.032(2) -0.0014(19) 0.018(2) 0.007(2)
C20 0.056(3) 0.069(3) 0.035(2) 0.019(2) 0.024(2) 0.014(2)
C21 0.052(3) 0.092(4) 0.045(3) 0.032(3) 0.024(2) 0.026(3)
C22 0.085(5) 0.087(4) 0.078(4) 0.047(3) 0.039(4) 0.022(3)
C23 0.063(4) 0.159(7) 0.068(4) 0.059(4) 0.028(3) 0.054(4)
C24 0.049(3) 0.080(4) 0.053(3) -0.013(3) 0.027(3) -0.026(3)
C25 0.034(3) 0.080(4) 0.047(3) 0.006(2) 0.015(2) -0.007(2)
C26 0.036(2) 0.048(2) 0.046(2) 0.0107(19) 0.023(2) 0.0071(19)
C27 0.034(2) 0.046(2) 0.041(2) 0.0016(18) 0.0247(19) 0.0017(18)
C28 0.043(3) 0.057(3) 0.040(2) 0.018(2) 0.025(2) 0.013(2)
C29 0.071(4) 0.032(2) 0.087(4) -0.001(2) 0.059(3) -0.007(2)
C30 0.109(6) 0.113(5) 0.092(5) -0.051(4) 0.059(4) -0.056(4)
C31 0.056(3) 0.080(4) 0.062(3) -0.026(3) 0.030(3) -0.017(3)
C32 0.116(7) 0.113(6) 0.107(6) -0.027(5) 0.041(5) -0.002(5)
C33 0.141(8) 0.229(11) 0.196(10) -0.147(9) 0.098(8) -0.037(8)
P2 0.0344(10) 0.0503(9) 0.0561(10) 0.0000 0.0144(8) 0.0000
F6 0.0375(16) 0.079(2) 0.076(2) 0.0234(16) 0.0086(14) 0.0103(13)
F7 0.089(7) 0.049(5) 0.131(11) 0.0000 0.030(7) 0.0000
F8 0.059(9) 0.028(4) 0.21(2) 0.0000 -0.060(11) 0.0000
F9 0.070(5) 0.160(13) 0.068(4) 0.021(6) 0.038(3) 0.001(7)
F10 0.096(13) 0.15(2) 0.13(2) 0.096(17) -0.011(13) -0.065(16)
F11 0.036(6) 0.135(15) 0.097(12) -0.057(11) 0.004(7) -0.004(8)
P3 0.0776(10) 0.0446(7) 0.0616(8) -0.0013(6) 0.0306(8) -0.0115(6)
F12 0.127(3) 0.075(2) 0.156(4) -0.049(2) 0.107(3) -0.036(2)
F13 0.121(4) 0.126(3) 0.126(3) 0.007(3) 0.039(3) -0.064(3)
F14 0.099(7) 0.046(3) 0.098(6) -0.002(3) 0.030(5) 0.012(4)
F15 0.086(5) 0.078(3) 0.089(6) -0.004(3) 0.050(5) 0.006(3)
F16 0.140(11) 0.253(17) 0.076(8) 0.052(8) 0.047(7) 0.002(9)
F17 0.157(6) 0.106(6) 0.047(3) 0.003(3) 0.011(3) 0.020(4)
F18 0.084(14) 0.057(7) 0.104(17) -0.006(8) 0.060(13) 0.004(7)
F19 0.092(18) 0.061(11) 0.092(16) -0.033(11) 0.025(13) 0.000(12)
F20 0.37(4) 0.083(14) 0.061(14) 0.012(11) -0.045(17) 0.063(18)
F21 0.069(14) 0.17(3) 0.030(11) -0.055(16) -0.002(9) -0.040(15)
P1 0.0393(10) 0.0621(11) 0.0549(10) 0.0000 0.0165(8) 0.0000
F1 0.041(2) 0.349(8) 0.082(3) 0.029(4) 0.021(2) -0.007(3)
F2 0.095(5) 0.136(8) 0.130(7) 0.097(6) -0.039(4) -0.044(5)
F3 0.118(7) 0.081(5) 0.204(11) -0.058(5) -0.065(6) 0.023(4)
F4 0.57(7) 0.097(15) 0.81(9) 0.0000 0.56(7) 0.0000
F5 0.029(6) 0.17(2) 0.039(6) -0.004(8) 0.023(5) -0.018(9)

loop_
_atom_site_label
_atom_site_type_symbol
_atom_site_thermal_displace_type
_atom_site_fract_x
_atom_site_fract_y
_atom_site_fract_z
_atom_site_occupancy
_atom_site_U_iso_or_equiv
_atom_site_calc_flag
_atom_site_refinement_flags
_atom_site_disorder_assembly
_atom_site_disorder_group
Ru1 Ru Uani 0.12085(2) 0.18859(1) 0.13927(2) 1.000 0.0321(1) d . . .
Ru2 Ru Uani 0.31047(1) 0.20053(1) 0.19735(2) 1.000 0.0302(1) d . . .
Cl1 Cl Uani 0.09895(6) 0.17929(4) -0.01529(6) 1.000 0.0495(4) d . . .
Cl2 Cl Uani 0.30365(6) 0.21539(3) 0.34103(6) 1.000 0.0436(3) d . . .
Cl3 Cl Uani 0.20764(5) 0.23502(3) 0.13785(7) 1.000 0.0389(3) d . . .
N1 N Uani 0.19252(15) 0.14108(9) 0.15564(19) 1.000 0.0304(10) d . . .
N2 N Uani 0.25472(15) 0.14791(9) 0.20862(19) 1.000 0.0293(10) d . . .
N3 N Uani 0.13246(19) 0.05734(12) 0.0315(2) 1.000 0.0498(12) d . . .
N4 N Uani 0.1585(2) 0.00699(16) -0.0384(3) 1.000 0.0680(17) d . . .
N5 N Uani 0.34155(16) 0.08998(10) 0.3924(2) 1.000 0.0371(11) d . . .
N6 N Uani 0.34877(19) 0.04717(11) 0.4976(2) 1.000 0.0477(12) d . . .
C1 C Uani 0.1440(2) 0.01733(16) 0.0341(3) 1.000 0.0587(17) d . . .
C2 C Uani 0.1562(3) 0.0415(2) -0.0876(4) 1.000 0.083(3) d . . .
C3 C Uani 0.1399(3) 0.07329(18) -0.0448(4) 1.000 0.074(2) d . . .
C4 C Uani 0.1184(2) 0.08219(14) 0.1010(3) 1.000 0.0446(14) d . . .
C5 C Uani 0.1801(2) 0.10057(12) 0.1582(3) 1.000 0.0360(14) d . . .
C6 C Uani 0.2327(2) 0.08081(12) 0.2132(3) 1.000 0.0421(14) d . . .
C7 C Uani 0.2790(2) 0.11118(12) 0.2446(2) 1.000 0.0339(12) d . . .
C8 C Uani 0.3446(2) 0.10720(13) 0.3094(3) 1.000 0.0415(14) d . . .
C9 C Uani 0.3237(2) 0.11080(14) 0.4554(3) 1.000 0.0458(14) d . . .
C10 C Uani 0.3275(2) 0.08406(14) 0.5224(3) 1.000 0.0492(16) d . . .
C11 C Uani 0.3569(2) 0.05150(13) 0.4191(3) 1.000 0.0441(14) d . . .
C12 C Uani 0.1731(3) -0.0357(2) -0.0605(4) 1.000 0.097(3) d . . .
C13 C Uani 0.3618(3) 0.00944(17) 0.5511(4) 1.000 0.075(2) d . . .
C14 C Uani 0.1068(2) 0.17305(13) 0.2659(3) 1.000 0.0382(14) d . . .
C15 C Uani 0.0576(2) 0.15398(13) 0.1984(3) 1.000 0.0394(12) d . . .
C16 C Uani 0.0193(2) 0.17687(15) 0.1274(3) 1.000 0.0447(14) d . . .
C17 C Uani 0.0274(2) 0.22045(14) 0.1214(3) 1.000 0.0447(16) d . . .
C18 C Uani 0.0755(2) 0.23943(14) 0.1889(3) 1.000 0.0449(16) d . . .
C19 C Uani 0.1162(2) 0.21587(14) 0.2608(3) 1.000 0.0414(16) d . . .
C20 C Uani 0.1510(2) 0.14846(15) 0.3399(3) 1.000 0.0511(16) d . . .
C21 C Uani -0.0145(2) 0.24358(18) 0.0424(3) 1.000 0.0609(19) d . . .
C22 C Uani 0.0207(3) 0.28114(19) 0.0198(4) 1.000 0.080(3) d . . .
C23 C Uani -0.0776(3) 0.2560(2) 0.0600(4) 1.000 0.095(3) d . . .
C24 C Uani 0.4030(2) 0.23551(18) 0.2258(3) 1.000 0.0581(19) d . . .
C25 C Uani 0.4162(2) 0.19321(16) 0.2395(3) 1.000 0.0530(19) d . . .
C26 C Uani 0.3895(2) 0.16432(13) 0.1756(3) 1.000 0.0410(12) d . . .
C27 C Uani 0.3470(2) 0.17513(12) 0.0937(3) 1.000 0.0374(12) d . . .
C28 C Uani 0.3325(2) 0.21786(14) 0.0787(3) 1.000 0.0439(16) d . . .
C29 C Uani 0.3622(3) 0.24734(13) 0.1459(4) 1.000 0.056(2) d . . .
C30 C Uani 0.4301(4) 0.2673(2) 0.2965(4) 1.000 0.098(3) d . . .
C31 C Uani 0.3176(3) 0.14264(18) 0.0254(4) 1.000 0.0633(19) d . . .
C32 C Uani 0.2631(4) 0.1557(2) -0.0466(5) 1.000 0.110(4) d . . .
C33 C Uani 0.3742(5) 0.1249(4) -0.0066(7) 1.000 0.178(6) d . . .
P2 P Uani 0.50000 0.05150(5) 0.25000 1.000 0.0467(6) d S . .
F6 F Uani 0.57562(13) 0.05265(9) 0.3044(2) 1.000 0.0660(11) d . B .
F7 F Uani 0.50000 0.0015(3) 0.25000 0.64(4) 0.090(5) d SP B 1
F8 F Uani 0.50000 0.0982(2) 0.25000 0.64(4) 0.121(7) d SP B 1
F9 F Uani 0.5175(4) 0.0496(4) 0.1626(5) 0.63(2) 0.096(5) d P B 1
F10 F Uani 0.4860(8) 0.0228(6) 0.3135(11) 0.37(2) 0.135(10) d P B 2
F11 F Uani 0.4873(6) 0.0891(5) 0.3127(9) 0.37(2) 0.093(7) d P B 2
P3 P Uani 0.26845(8) 0.04733(4) 0.74571(9) 1.000 0.0591(5) d . . .
F12 F Uani 0.2091(2) 0.01910(11) 0.7473(3) 1.000 0.1052(18) d . . .
F13 F Uani 0.3254(2) 0.07524(14) 0.7383(3) 1.000 0.1239(19) d . . .
F14 F Uani 0.2276(6) 0.0853(3) 0.7698(7) 0.729(18) 0.081(3) d P . 1
F15 F Uani 0.3109(4) 0.00866(17) 0.7335(6) 0.729(18) 0.079(3) d P . 1
F16 F Uani 0.2380(9) 0.0620(7) 0.6507(9) 0.729(18) 0.153(7) d P . 1
F17 F Uani 0.3006(4) 0.0409(3) 0.8498(4) 0.729(18) 0.108(3) d P . 1
F18 F Uani 0.2761(12) 0.0119(4) 0.6736(19) 0.271(18) 0.075(8) d P . 2
F19 F Uani 0.2586(14) 0.0811(8) 0.7947(19) 0.271(18) 0.082(9) d P . 2
F20 F Uani 0.2922(16) 0.0188(8) 0.8113(16) 0.271(18) 0.195(15) d P . 2
F21 F Uani 0.2349(17) 0.0490(13) 0.6484(16) 0.271(18) 0.093(12) d P . 2
P1 P Uani 0.00000 0.02738(6) 0.25000 1.000 0.0516(6) d S . .
F1 F Uani 0.07170(18) 0.0280(2) 0.2481(3) 1.000 0.157(3) d . A .
F2 F Uani 0.0203(3) 0.0007(3) 0.3297(5) 0.720(15) 0.136(4) d P A 1
F3 F Uani 0.0244(5) 0.0665(2) 0.3086(8) 0.720(15) 0.159(5) d P A 1
F4 F Uani 0.00000 -0.0185(7) 0.25000 0.56(6) 0.42(4) d SP A 2
F5 F Uani 0.0135(5) 0.0428(7) 0.3482(7) 0.280(15) 0.077(7) d P A 2
H1 H Uiso 0.14230 -0.00100 0.07960 1.000 0.0710 c R . .
H2 H Uiso 0.16460 0.04290 -0.14240 1.000 0.0980 c R . .
H3 H Uiso 0.13460 0.10130 -0.06330 1.000 0.0890 c R . .
H4A H Uiso 0.09830 0.06450 0.13630 1.000 0.0540 c R . .
H4B H Uiso 0.08720 0.10440 0.07450 1.000 0.0540 c R . .
H6 H Uiso 0.23650 0.05220 0.22700 1.000 0.0510 c R . .
H8A H Uiso 0.37210 0.08920 0.28510 1.000 0.0500 c R . .
H8B H Uiso 0.36540 0.13470 0.32000 1.000 0.0500 c R . .
H9 H Uiso 0.31090 0.13900 0.45320 1.000 0.0550 c R . .
H10 H Uiso 0.31760 0.08970 0.57510 1.000 0.0590 c R . .
H11 H Uiso 0.37130 0.03060 0.38750 1.000 0.0530 c R . .
H12A H Uiso 0.21060 -0.03530 -0.08350 1.000 0.1460 c R . .
H12B H Uiso 0.13510 -0.04700 -0.10470 1.000 0.1460 c R . .
H12C H Uiso 0.18330 -0.05290 -0.00790 1.000 0.1460 c R . .
H13A H Uiso 0.38110 -0.01150 0.52220 1.000 0.1120 c R . .
H13B H Uiso 0.32090 -0.00110 0.55800 1.000 0.1120 c R . .
H13C H Uiso 0.39210 0.01580 0.60860 1.000 0.1120 c R . .
H15 H Uiso 0.05700 0.12320 0.19420 1.000 0.0470 c R . .
H16 H Uiso -0.00790 0.16170 0.07490 1.000 0.0540 c R . .
H18 H Uiso 0.08880 0.26830 0.18020 1.000 0.0540 c R . .
H19 H Uiso 0.15620 0.22890 0.30090 1.000 0.0500 c R . .
H20A H Uiso 0.13010 0.14510 0.38610 1.000 0.0760 c R . .
H20B H Uiso 0.19250 0.16310 0.36320 1.000 0.0760 c R . .
H20C H Uiso 0.15900 0.12120 0.31850 1.000 0.0760 c R . .
H21 H Uiso -0.02530 0.22430 -0.00870 1.000 0.0730 c R . .
H22A H Uiso -0.00860 0.29560 -0.03020 1.000 0.1210 c R . .
H22B H Uiso 0.05970 0.27200 0.00520 1.000 0.1210 c R . .
H22C H Uiso 0.03350 0.29980 0.07010 1.000 0.1210 c R . .
H23A H Uiso -0.10630 0.26970 0.00830 1.000 0.1420 c R . .
H23B H Uiso -0.06800 0.27500 0.10980 1.000 0.1420 c R . .
H23C H Uiso -0.09940 0.23130 0.07310 1.000 0.1420 c R . .
H25 H Uiso 0.43800 0.18340 0.30020 1.000 0.0640 c R . .
H26 H Uiso 0.39270 0.13450 0.19270 1.000 0.0490 c R . .
H28 H Uiso 0.29660 0.22680 0.02630 1.000 0.0530 c R . .
H29 H Uiso 0.34480 0.27620 0.13930 1.000 0.0670 c R . .
H30A H Uiso 0.47780 0.26680 0.31360 1.000 0.1470 c R . .
H30B H Uiso 0.41540 0.26100 0.34730 1.000 0.1470 c R . .
H30C H Uiso 0.41450 0.29480 0.27440 1.000 0.1470 c R . .
H31 H Uiso 0.30190 0.11970 0.05560 1.000 0.0760 c R . .
H32A H Uiso 0.22940 0.16760 -0.02410 1.000 0.1320 c R . .
H32B H Uiso 0.24530 0.13180 -0.08350 1.000 0.1320 c R . .
H32C H Uiso 0.27780 0.17640 -0.08100 1.000 0.1320 c R . .
H33A H Uiso 0.36140 0.09780 -0.03380 1.000 0.2680 c R . .
H33B H Uiso 0.41350 0.12180 0.04330 1.000 0.2680 c R . .
H33C H Uiso 0.38320 0.14380 -0.04930 1.000 0.2680 c R . .

loop_
_atom_type_symbol
_atom_type_description
_atom_type_scat_dispersion_real
_atom_type_scat_dispersion_imag
_atom_type_scat_source
C C 0.0033 0.0016 ' International Tables Vol C Tables 4.2.6.8 and 6.1.1.4'
H H 0.0000 0.0000 ' International Tables Vol C Tables 4.2.6.8 and 6.1.1.4'
Cl Cl 0.1484 0.1585 ' International Tables Vol C Tables 4.2.6.8 and 6.1.1.4'
F F 0.0171 0.0103 ' International Tables Vol C Tables 4.2.6.8 and 6.1.1.4'
N N 0.0061 0.0033 ' International Tables Vol C Tables 4.2.6.8 and 6.1.1.4'
P P 0.1023 0.0942 ' International Tables Vol C Tables 4.2.6.8 and 6.1.1.4'
Ru Ru -1.2594 0.8363 ' International Tables Vol C Tables 4.2.6.8 and 6.1.1.4'

loop_
_geom_angle_atom_site_label_1
_geom_angle_atom_site_label_2
_geom_angle_atom_site_label_3
_geom_angle
_geom_angle_site_symmetry_1
_geom_angle_site_symmetry_3
_geom_angle_publ_flag
Cl1 Ru1 Cl3 89.00(4) . . yes
Cl1 Ru1 N1 87.08(8) . . yes
Cl1 Ru1 C14 152.47(12) . . yes
Cl1 Ru1 C15 115.37(12) . . yes
Cl1 Ru1 C16 90.27(13) . . yes
Cl1 Ru1 C17 91.93(12) . . yes
Cl1 Ru1 C18 120.02(13) . . yes
Cl1 Ru1 C19 158.71(12) . . yes
Cl3 Ru1 N1 85.37(9) . . yes
Cl3 Ru1 C14 118.20(12) . . yes
Cl3 Ru1 C15 155.63(12) . . yes
Cl3 Ru1 C16 150.87(13) . . yes
Cl3 Ru1 C17 112.71(12) . . yes
Cl3 Ru1 C18 87.88(12) . . yes
Cl3 Ru1 C19 89.83(12) . . yes
N1 Ru1 C14 90.78(14) . . yes
N1 Ru1 C15 95.48(14) . . yes
N1 Ru1 C16 123.67(15) . . yes
N1 Ru1 C17 161.89(15) . . yes
N1 Ru1 C18 151.95(14) . . yes
N1 Ru1 C19 114.01(14) . . yes
C14 Ru1 C15 37.54(17) . . yes
C14 Ru1 C16 68.26(17) . . yes
C14 Ru1 C17 81.78(17) . . yes
C14 Ru1 C18 68.68(16) . . yes
C14 Ru1 C19 37.56(16) . . yes
C15 Ru1 C16 37.62(17) . . yes
C15 Ru1 C17 68.64(17) . . yes
C15 Ru1 C18 79.96(16) . . yes
C15 Ru1 C19 67.51(17) . . yes
C16 Ru1 C17 38.22(17) . . yes
C16 Ru1 C18 67.47(17) . . yes
C16 Ru1 C19 80.55(17) . . yes
C17 Ru1 C18 37.21(17) . . yes
C17 Ru1 C19 69.00(17) . . yes
C18 Ru1 C19 38.69(17) . . yes
Cl2 Ru2 Cl3 88.67(4) . . yes
Cl2 Ru2 N2 83.21(8) . . yes
Cl2 Ru2 C24 90.40(12) . . yes
Cl2 Ru2 C25 94.56(13) . . yes
Cl2 Ru2 C26 122.38(12) . . yes
Cl2 Ru2 C27 159.79(12) . . yes
Cl2 Ru2 C28 151.97(12) . . yes
Cl2 Ru2 C29 114.04(15) . . yes
Cl3 Ru2 N2 86.10(9) . . yes
Cl3 Ru2 C24 120.40(14) . . yes
Cl3 Ru2 C25 157.25(14) . . yes
Cl3 Ru2 C26 148.78(12) . . yes
Cl3 Ru2 C27 111.45(12) . . yes
Cl3 Ru2 C28 86.89(12) . . yes
Cl3 Ru2 C29 92.17(16) . . yes
N2 Ru2 C24 152.68(16) . . yes
N2 Ru2 C25 116.64(16) . . yes
N2 Ru2 C26 93.89(14) . . yes
N2 Ru2 C27 95.83(13) . . yes
N2 Ru2 C28 124.00(14) . . yes
N2 Ru2 C29 162.64(17) . . yes
C24 Ru2 C25 37.2(2) . . yes
C24 Ru2 C26 67.27(18) . . yes
C24 Ru2 C27 81.20(17) . . yes
C24 Ru2 C28 68.38(17) . . yes
C24 Ru2 C29 36.4(2) . . yes
C25 Ru2 C26 36.96(18) . . yes
C25 Ru2 C27 67.73(17) . . yes
C25 Ru2 C28 79.71(17) . . yes
C25 Ru2 C29 66.0(2) . . yes
C26 Ru2 C27 37.42(17) . . yes
C26 Ru2 C28 67.29(17) . . yes
C26 Ru2 C29 78.72(19) . . yes
C27 Ru2 C28 38.03(16) . . yes
C27 Ru2 C29 68.73(18) . . yes
C28 Ru2 C29 38.65(19) . . yes
Ru1 Cl3 Ru2 109.22(4) . . yes
F6 P2 F8 88.67(12) . . yes
F6 P2 F9 90.8(3) . . yes
F6 P2 F10 91.2(7) . . yes
F6 P2 F11 88.6(5) . . yes
F6 P2 F6 177.33(19) . 2_655 yes
F6 P2 F9 89.3(3) . 2_655 yes
F6 P2 F10 90.5(7) . 2_655 yes
F6 P2 F11 89.5(5) . 2_655 yes
F7 P2 F8 180.00(1) . . yes
F7 P2 F9 87.7(5) . . yes
F6 P2 F7 91.34(12) 2_655 . yes
F7 P2 F9 87.7(5) . 2_655 yes
F8 P2 F9 92.3(5) . . yes
F6 P2 F8 88.67(12) 2_655 . yes
F8 P2 F9 92.3(5) . 2_655 yes
F6 P2 F9 89.3(3) 2_655 . yes
F9 P2 F9 175.5(7) . 2_655 yes
F10 P2 F11 86.5(9) . . yes
F6 P2 F10 90.5(7) 2_655 . yes
F10 P2 F10 101.9(10) . 2_655 yes
F10 P2 F11 171.6(9) . 2_655 yes
F6 P2 F11 89.5(5) 2_655 . yes
F10 P2 F11 171.6(9) 2_655 . yes
F11 P2 F11 85.1(7) . 2_655 yes
F6 P2 F9 90.8(3) 2_655 2_655 yes
F6 P2 F10 91.2(7) 2_655 2_655 yes
F6 P2 F11 88.6(5) 2_655 2_655 yes
F10 P2 F11 86.5(9) 2_655 2_655 yes
F6 P2 F7 91.34(12) . . yes
F12 P3 F14 86.5(5) . . yes
F12 P3 F15 92.4(3) . . yes
F12 P3 F13 176.7(3) . . yes
F12 P3 F17 90.4(4) . . yes
F12 P3 F18 81.9(9) . . yes
F12 P3 F19 100.7(13) . . yes
F12 P3 F20 73.5(14) . . yes
F12 P3 F21 84.2(15) . . yes
F13 P3 F14 94.1(5) . . yes
F13 P3 F15 87.5(3) . . yes
F13 P3 F16 81.8(8) . . yes
F13 P3 F17 92.9(4) . . yes
F13 P3 F18 96.0(9) . . yes
F13 P3 F19 80.9(13) . . yes
F13 P3 F20 109.1(14) . . yes
F13 P3 F21 92.5(15) . . yes
F14 P3 F15 173.5(5) . . yes
F14 P3 F16 84.4(9) . . yes
F14 P3 F17 86.9(5) . . yes
F15 P3 F16 102.1(8) . . yes
F15 P3 F17 86.7(5) . . yes
F16 P3 F17 169.4(9) . . yes
F18 P3 F19 171.0(14) . . yes
F18 P3 F20 88.8(14) . . yes
F18 P3 F21 54.9(18) . . yes
F19 P3 F20 100.3(16) . . yes
F19 P3 F21 116.5(19) . . yes
F20 P3 F21 140.0(19) . . yes
F12 P3 F16 95.0(8) . . yes
F1 P1 F4 90.7(3) 2_555 . yes
F1 P1 F5 82.3(4) 2_555 . yes
F1 P1 F3 81.1(5) . . yes
F1 P1 F4 90.7(3) . . yes
F1 P1 F2 89.2(3) . . yes
F1 P1 F3 97.7(5) . 2_555 yes
F1 P1 F5 82.3(4) . 2_555 yes
F2 P1 F3 89.6(5) . . yes
F1 P1 F2 91.7(3) 2_555 . yes
F2 P1 F2 109.5(5) . 2_555 yes
F2 P1 F3 159.5(5) . 2_555 yes
F1 P1 F3 97.7(5) 2_555 . yes
F2 P1 F3 159.5(5) 2_555 . yes
F3 P1 F3 72.6(6) . 2_555 yes
F1 P1 F5 97.2(4) . . yes
F1 P1 F1 178.5(4) . 2_555 yes
F5 P1 F5 143.5(11) . 2_555 yes
F1 P1 F2 89.2(3) 2_555 2_555 yes
F1 P1 F3 81.1(5) 2_555 2_555 yes
F1 P1 F5 97.2(4) 2_555 2_555 yes
F2 P1 F3 89.6(5) 2_555 2_555 yes
F1 P1 F2 91.7(3) . 2_555 yes
P3 F18 F21 57.1(12) . . yes
P3 F21 F18 68.0(18) . . yes
Ru1 N1 N2 119.6(2) . . yes
Ru1 N1 C5 124.4(3) . . yes
N2 N1 C5 107.7(3) . . yes
Ru2 N2 N1 123.2(2) . . yes
Ru2 N2 C7 125.8(3) . . yes
N1 N2 C7 107.6(3) . . yes
C1 N3 C3 109.0(4) . . yes
C1 N3 C4 126.2(4) . . yes
C3 N3 C4 124.7(4) . . yes
C1 N4 C2 108.8(5) . . yes
C1 N4 C12 124.3(5) . . yes
C2 N4 C12 126.9(5) . . yes
C9 N5 C11 108.9(4) . . yes
C8 N5 C11 125.3(4) . . yes
C8 N5 C9 125.9(3) . . yes
C10 N6 C13 124.9(4) . . yes
C10 N6 C11 109.3(4) . . yes
C11 N6 C13 125.8(4) . . yes
N3 C1 N4 108.1(4) . . yes
N4 C2 C3 107.7(5) . . yes
N3 C3 C2 106.5(5) . . yes
N3 C4 C5 109.8(4) . . yes
N1 C5 C4 121.3(4) . . yes
N1 C5 C6 110.1(4) . . yes
C4 C5 C6 128.4(4) . . no
C5 C6 C7 105.6(3) . . no
N2 C7 C6 109.0(3) . . yes
C6 C7 C8 128.5(4) . . no
N2 C7 C8 122.5(4) . . yes
N5 C8 C7 112.3(4) . . yes
N5 C9 C10 107.9(4) . . yes
N6 C10 C9 105.7(4) . . yes
N5 C11 N6 108.4(4) . . yes
Ru1 C14 C20 128.4(3) . . yes
Ru1 C14 C19 70.1(3) . . yes
C19 C14 C20 119.9(4) . . no
C15 C14 C19 118.3(4) . . no
C15 C14 C20 121.7(4) . . no
Ru1 C14 C15 70.6(3) . . yes
C14 C15 C16 121.1(4) . . no
Ru1 C15 C14 71.8(3) . . yes
Ru1 C15 C16 70.5(3) . . yes
Ru1 C16 C15 71.9(3) . . yes
Ru1 C16 C17 72.1(3) . . yes
C15 C16 C17 121.6(4) . . no
Ru1 C17 C16 69.7(3) . . yes
C18 C17 C21 123.3(4) . . no
C16 C17 C21 119.4(4) . . no
Ru1 C17 C18 70.7(3) . . yes
Ru1 C17 C21 129.2(3) . . yes
C16 C17 C18 117.3(4) . . no
Ru1 C18 C19 70.3(3) . . yes
C17 C18 C19 121.3(4) . . no
Ru1 C18 C17 72.1(3) . . yes
Ru1 C19 C14 72.4(3) . . yes
Ru1 C19 C18 71.1(3) . . yes
C14 C19 C18 120.3(4) . . no
C17 C21 C22 112.2(4) . . no
C22 C21 C23 111.4(5) . . no
C17 C21 C23 108.4(4) . . no
Ru2 C24 C25 70.1(3) . . yes
Ru2 C24 C29 70.5(3) . . yes
C25 C24 C29 117.5(5) . . no
C25 C24 C30 122.1(4) . . no
C29 C24 C30 120.4(5) . . no
Ru2 C24 C30 128.6(4) . . yes
Ru2 C25 C24 72.7(3) . . yes
C24 C25 C26 121.7(4) . . no
Ru2 C25 C26 71.3(3) . . yes
Ru2 C26 C25 71.8(3) . . yes
C25 C26 C27 122.5(4) . . no
Ru2 C26 C27 72.2(3) . . yes
Ru2 C27 C26 70.4(3) . . yes
Ru2 C27 C28 69.8(3) . . yes
C26 C27 C28 116.7(4) . . no
C26 C27 C31 121.3(4) . . no
Ru2 C27 C31 129.9(4) . . yes
C28 C27 C31 122.0(4) . . no
Ru2 C28 C29 71.2(3) . . yes
Ru2 C28 C27 72.2(3) . . yes
C27 C28 C29 119.5(4) . . no
C24 C29 C28 122.1(4) . . no
Ru2 C29 C28 70.2(3) . . yes
Ru2 C29 C24 73.0(3) . . yes
C27 C31 C32 116.1(5) . . no
C27 C31 C33 107.2(6) . . no
C32 C31 C33 111.7(6) . . no
N3 C1 H1 126.00 . . no
N4 C1 H1 126.00 . . no
C3 C2 H2 126.00 . . no
N4 C2 H2 126.00 . . no
N3 C3 H3 127.00 . . no
C2 C3 H3 127.00 . . no
N3 C4 H4A 110.00 . . no
C5 C4 H4B 110.00 . . no
H4A C4 H4B 108.00 . . no
N3 C4 H4B 110.00 . . no
C5 C4 H4A 110.00 . . no
C5 C6 H6 127.00 . . no
C7 C6 H6 127.00 . . no
N5 C8 H8B 109.00 . . no
N5 C8 H8A 109.00 . . no
H8A C8 H8B 108.00 . . no
C7 C8 H8A 109.00 . . no
C7 C8 H8B 109.00 . . no
N5 C9 H9 126.00 . . no
C10 C9 H9 126.00 . . no
C9 C10 H10 127.00 . . no
N6 C10 H10 127.00 . . no
N6 C11 H11 126.00 . . no
N5 C11 H11 126.00 . . no
N4 C12 H12C 109.00 . . no
H12A C12 H12B 109.00 . . no
H12B C12 H12C 110.00 . . no
N4 C12 H12A 109.00 . . no
H12A C12 H12C 109.00 . . no
N4 C12 H12B 109.00 . . no
N6 C13 H13A 109.00 . . no
H13A C13 H13C 110.00 . . no
H13B C13 H13C 109.00 . . no
N6 C13 H13C 109.00 . . no
H13A C13 H13B 109.00 . . no
N6 C13 H13B 110.00 . . no
Ru1 C15 H15 119.00 . . no
C14 C15 H15 119.00 . . no
C16 C15 H15 119.00 . . no
C15 C16 H16 119.00 . . no
C17 C16 H16 119.00 . . no
Ru1 C16 H16 119.00 . . no
Ru1 C18 H18 119.00 . . no
C19 C18 H18 118.00 . . no
C17 C18 H18 119.00 . . no
Ru1 C19 H19 119.00 . . no
C18 C19 H19 119.00 . . no
C14 C19 H19 119.00 . . no
C14 C20 H20A 109.00 . . no
C14 C20 H20B 109.00 . . no
H20A C20 H20B 110.00 . . no
H20A C20 H20C 109.00 . . no
C14 C20 H20C 110.00 . . no
H20B C20 H20C 110.00 . . no
C22 C21 H21 108.00 . . no
C17 C21 H21 108.00 . . no
C23 C21 H21 108.00 . . no
H22A C22 H22B 110.00 . . no
C21 C22 H22C 109.00 . . no
C21 C22 H22B 110.00 . . no
H22A C22 H22C 110.00 . . no
H22B C22 H22C 109.00 . . no
C21 C22 H22A 109.00 . . no
C21 C23 H23A 109.00 . . no
H23B C23 H23C 110.00 . . no
C21 C23 H23C 109.00 . . no
H23A C23 H23B 109.00 . . no
C21 C23 H23B 110.00 . . no
H23A C23 H23C 109.00 . . no
Ru2 C25 H25 119.00 . . no
C24 C25 H25 119.00 . . no
C26 C25 H25 119.00 . . no
C27 C26 H26 118.00 . . no
C25 C26 H26 118.00 . . no
Ru2 C26 H26 118.00 . . no
Ru2 C28 H28 120.00 . . no
C27 C28 H28 120.00 . . no
C29 C28 H28 120.00 . . no
Ru2 C29 H29 118.00 . . no
C24 C29 H29 118.00 . . no
C28 C29 H29 118.00 . . no
C24 C30 H30B 110.00 . . no
H30A C30 H30C 109.00 . . no
C24 C30 H30C 109.00 . . no
H30A C30 H30B 109.00 . . no
C24 C30 H30A 110.00 . . no
H30B C30 H30C 109.00 . . no
C33 C31 H31 107.00 . . no
C32 C31 H31 107.00 . . no
C27 C31 H31 107.00 . . no
C31 C32 H32B 109.00 . . no
C31 C32 H32C 109.00 . . no
H32A C32 H32B 110.00 . . no
H32A C32 H32C 110.00 . . no
C31 C32 H32A 109.00 . . no
H32B C32 H32C 109.00 . . no
H33A C33 H33C 110.00 . . no
H33B C33 H33C 110.00 . . no
H33A C33 H33B 109.00 . . no
C31 C33 H33A 109.00 . . no
C31 C33 H33B 110.00 . . no
C31 C33 H33C 110.00 . . no

loop_
_geom_bond_atom_site_label_1
_geom_bond_atom_site_label_2
_geom_bond_distance
_geom_bond_site_symmetry_2
_geom_bond_publ_flag
Ru1 Cl1 2.4022(10) . yes
Ru1 Cl3 2.4005(11) . yes
Ru1 N1 2.137(3) . yes
Ru1 C14 2.200(5) . yes
Ru1 C15 2.184(4) . yes
Ru1 C16 2.166(5) . yes
Ru1 C17 2.198(5) . yes
Ru1 C18 2.181(5) . yes
Ru1 C19 2.170(5) . yes
Ru2 Cl2 2.4025(10) . yes
Ru2 Cl3 2.4046(11) . yes
Ru2 N2 2.121(3) . yes
Ru2 C24 2.214(5) . yes
Ru2 C25 2.181(5) . yes
Ru2 C26 2.175(4) . yes
Ru2 C27 2.199(4) . yes
Ru2 C28 2.168(5) . yes
Ru2 C29 2.182(6) . yes
P2 F10 1.475(18) 2_655 yes
P2 F11 1.653(15) 2_655 yes
P2 F7 1.619(10) . yes
P2 F8 1.513(7) . yes
P2 F9 1.558(8) . yes
P2 F10 1.475(18) . yes
P2 F11 1.653(15) . yes
P2 F6 1.599(3) 2_655 yes
P2 F6 1.599(3) . yes
P2 F9 1.558(8) 2_655 yes
P3 F13 1.554(5) . yes
P3 F14 1.623(11) . yes
P3 F12 1.575(5) . yes
P3 F16 1.544(15) . yes
P3 F17 1.620(6) . yes
P3 F15 1.595(7) . yes
P3 F18 1.67(2) . yes
P3 F19 1.40(3) . yes
P3 F20 1.38(3) . yes
P3 F21 1.51(2) . yes
P1 F3 1.572(9) 2_555 yes
P1 F5 1.595(13) 2_555 yes
P1 F2 1.497(8) . yes
P1 F4 1.49(2) . yes
P1 F5 1.595(13) . yes
P1 F1 1.549(4) 2_555 yes
P1 F2 1.497(8) 2_555 yes
P1 F3 1.572(9) . yes
P1 F1 1.549(4) . yes
F18 F21 1.48(4) . yes
N1 C5 1.342(5) . yes
N1 N2 1.371(5) . yes
N2 C7 1.357(5) . yes
N3 C4 1.478(6) . yes
N3 C1 1.318(6) . yes
N3 C3 1.381(7) . yes
N4 C1 1.334(7) . yes
N4 C2 1.361(8) . yes
N4 C12 1.484(8) . yes
N5 C8 1.464(6) . yes
N5 C9 1.362(6) . yes
N5 C11 1.327(5) . yes
N6 C11 1.330(6) . yes
N6 C10 1.380(6) . yes
N6 C13 1.472(7) . yes
C2 C3 1.341(9) . no
C4 C5 1.493(6) . no
C5 C6 1.368(6) . no
C6 C7 1.383(6) . no
C7 C8 1.487(6) . no
C9 C10 1.364(6) . no
C14 C19 1.407(6) . no
C14 C15 1.411(6) . no
C14 C20 1.508(6) . no
C15 C16 1.402(6) . no
C16 C17 1.429(7) . no
C17 C21 1.516(7) . no
C17 C18 1.397(6) . no
C18 C19 1.441(6) . no
C21 C22 1.532(8) . no
C21 C23 1.519(8) . no
C24 C25 1.403(8) . no
C24 C29 1.375(8) . no
C24 C30 1.514(8) . no
C25 C26 1.381(7) . no
C26 C27 1.403(6) . no
C27 C31 1.515(7) . no
C27 C28 1.423(6) . no
C28 C29 1.440(7) . no
C31 C32 1.442(10) . no
C31 C33 1.563(13) . no
C1 H1 0.9500 . no
C2 H2 0.9500 . no
C3 H3 0.9500 . no
C4 H4A 0.9900 . no
C4 H4B 0.9900 . no
C6 H6 0.9500 . no
C8 H8A 0.9900 . no
C8 H8B 0.9900 . no
C9 H9 0.9500 . no
C10 H10 0.9500 . no
C11 H11 0.9500 . no
C12 H12C 0.9800 . no
C12 H12B 0.9800 . no
C12 H12A 0.9800 . no
C13 H13C 0.9800 . no
C13 H13A 0.9800 . no
C13 H13B 0.9800 . no
C15 H15 1.0000 . no
C16 H16 1.0000 . no
C18 H18 1.0000 . no
C19 H19 1.0000 . no
C20 H20C 0.9800 . no
C20 H20A 0.9800 . no
C20 H20B 0.9800 . no
C21 H21 1.0000 . no
C22 H22C 0.9800 . no
C22 H22A 0.9800 . no
C22 H22B 0.9800 . no
C23 H23A 0.9800 . no
C23 H23B 0.9800 . no
C23 H23C 0.9800 . no
C25 H25 1.0000 . no
C26 H26 1.0000 . no
C28 H28 1.0000 . no
C29 H29 1.0000 . no
C30 H30A 0.9800 . no
C30 H30B 0.9800 . no
C30 H30C 0.9800 . no
C31 H31 1.0000 . no
C32 H32C 0.9800 . no
C32 H32A 0.9800 . no
C32 H32B 0.9800 . no
C33 H33C 0.9800 . no
C33 H33A 0.9800 . no
C33 H33B 0.9800 . no

loop_
_geom_hbond_atom_site_label_D
_geom_hbond_atom_site_label_H
_geom_hbond_atom_site_label_A
_geom_hbond_distance_DH
_geom_hbond_distance_HA
_geom_hbond_distance_DA
_geom_hbond_angle_DHA
_geom_hbond_site_symmetry_A
_geom_hbond_publ_flag
C2 H2 F12 0.9500 2.3800 3.260(8) 155.00 1_554 yes
C3 H3 Cl1 0.9500 2.8100 3.610(6) 142.00 . yes
C4 H4A F1 0.9900 2.3600 3.327(7) 166.00 . yes
C6 H6 F12 0.9500 2.4300 3.346(5) 162.00 4_554 yes
C6 H6 F15 0.9500 2.5200 3.316(8) 141.00 4_554 yes
C8 H8A F6 0.9900 2.3800 3.355(5) 167.00 2_655 yes
C10 H10 F16 0.9500 2.5400 3.287(19) 136.00 . yes
C12 H12B F1 0.9800 2.4300 3.203(8) 136.00 4_554 yes
C12 H12B F3 0.9800 2.4500 3.408(13) 165.00 4_554 yes
C12 H12C F16 0.9800 2.4800 3.368(16) 150.00 4_554 yes
C15 H15 F3 1.0000 2.5300 3.320(9) 136.00 2_555 yes
C26 H26 F8 1.0000 2.5100 3.155(6) 122.00 . yes
C30 H30B Cl2 0.9800 2.7900 3.445(8) 125.00 . yes

loop_
_geom_torsion_atom_site_label_1
_geom_torsion_atom_site_label_2
_geom_torsion_atom_site_label_3
_geom_torsion_atom_site_label_4
_geom_torsion
_geom_torsion_publ_flag
Cl1 Ru1 Cl3 Ru2 -104.22(5) no
N1 Ru1 Cl3 Ru2 -17.07(9) no
C14 Ru1 Cl3 Ru2 71.34(14) no
C15 Ru1 Cl3 Ru2 76.0(3) no
C16 Ru1 Cl3 Ru2 167.0(3) no
C17 Ru1 Cl3 Ru2 164.11(13) no
C18 Ru1 Cl3 Ru2 135.69(13) no
C19 Ru1 Cl3 Ru2 97.04(13) no
Cl1 Ru1 N1 N2 128.5(2) no
Cl1 Ru1 N1 C5 -87.1(3) no
Cl3 Ru1 N1 N2 39.3(2) no
Cl3 Ru1 N1 C5 -176.3(3) no
C14 Ru1 N1 N2 -79.0(3) no
C14 Ru1 N1 C5 65.4(3) no
C15 Ru1 N1 N2 -116.3(3) no
C15 Ru1 N1 C5 28.1(3) no
C16 Ru1 N1 N2 -143.1(3) no
C16 Ru1 N1 C5 1.3(4) no
C18 Ru1 N1 N2 -37.4(4) no
C18 Ru1 N1 C5 107.0(4) no
C19 Ru1 N1 N2 -48.5(3) no
C19 Ru1 N1 C5 95.9(3) no
Cl1 Ru1 C14 C15 -12.8(4) no
Cl1 Ru1 C14 C19 -144.3(2) no
Cl1 Ru1 C14 C20 102.8(4) no
Cl3 Ru1 C14 C15 176.8(2) no
Cl3 Ru1 C14 C19 45.4(3) no
Cl3 Ru1 C14 C20 -67.6(4) no
N1 Ru1 C14 C15 -98.0(3) no
N1 Ru1 C14 C19 130.5(3) no
N1 Ru1 C14 C20 17.6(4) no
C15 Ru1 C14 C19 -131.5(4) no
C15 Ru1 C14 C20 115.6(5) no
C16 Ru1 C14 C15 28.3(3) no
C16 Ru1 C14 C19 -103.2(3) no
C16 Ru1 C14 C20 143.9(4) no
C17 Ru1 C14 C15 65.4(3) no
C17 Ru1 C14 C19 -66.1(3) no
C17 Ru1 C14 C20 -179.0(4) no
C18 Ru1 C14 C15 101.6(3) no
C18 Ru1 C14 C19 -29.9(3) no
C18 Ru1 C14 C20 -142.8(4) no
C19 Ru1 C14 C15 131.5(4) no
C19 Ru1 C14 C20 -112.9(5) no
Cl1 Ru1 C15 C14 173.5(2) no
Cl1 Ru1 C15 C16 -52.6(3) no
Cl3 Ru1 C15 C14 -6.8(4) no
Cl3 Ru1 C15 C16 127.1(3) no
N1 Ru1 C15 C14 84.1(3) no
N1 Ru1 C15 C16 -142.0(3) no
C14 Ru1 C15 C16 133.9(4) no
C16 Ru1 C15 C14 -133.9(4) no
C17 Ru1 C15 C14 -104.9(3) no
C17 Ru1 C15 C16 29.0(3) no
C18 Ru1 C15 C14 -67.9(3) no
C18 Ru1 C15 C16 65.9(3) no
C19 Ru1 C15 C14 -29.6(3) no
C19 Ru1 C15 C16 104.3(3) no
Cl1 Ru1 C16 C15 134.1(3) no
Cl1 Ru1 C16 C17 -92.8(2) no
Cl3 Ru1 C16 C15 -137.5(2) no
Cl3 Ru1 C16 C17 -4.3(4) no
N1 Ru1 C16 C15 47.4(3) no
N1 Ru1 C16 C17 -179.5(2) no
C14 Ru1 C16 C15 -28.2(3) no
C14 Ru1 C16 C17 104.9(3) no
C15 Ru1 C16 C17 133.1(4) no
C17 Ru1 C16 C15 -133.1(4) no
C18 Ru1 C16 C15 -103.2(3) no
C18 Ru1 C16 C17 29.9(3) no
C19 Ru1 C16 C15 -65.2(3) no
C19 Ru1 C16 C17 67.9(3) no
Cl1 Ru1 C17 C16 88.0(3) no
Cl1 Ru1 C17 C18 -141.6(3) no
Cl1 Ru1 C17 C21 -23.9(4) no
Cl3 Ru1 C17 C16 177.7(2) no
Cl3 Ru1 C17 C18 -51.9(3) no
Cl3 Ru1 C17 C21 65.8(4) no
C14 Ru1 C17 C16 -65.1(3) no
C14 Ru1 C17 C18 65.3(3) no
C14 Ru1 C17 C21 -177.0(4) no
C15 Ru1 C17 C16 -28.6(3) no
C15 Ru1 C17 C18 101.9(3) no
C15 Ru1 C17 C21 -140.5(5) no
C16 Ru1 C17 C18 130.4(4) no
C16 Ru1 C17 C21 -111.9(5) no
C18 Ru1 C17 C16 -130.4(4) no
C18 Ru1 C17 C21 117.7(5) no
C19 Ru1 C17 C16 -101.7(3) no
C19 Ru1 C17 C18 28.7(3) no
C19 Ru1 C17 C21 146.4(5) no
Cl1 Ru1 C18 C17 45.8(3) no
Cl1 Ru1 C18 C19 180.0(2) no
Cl3 Ru1 C18 C17 133.5(3) no
Cl3 Ru1 C18 C19 -92.4(2) no
N1 Ru1 C18 C17 -150.5(3) no
N1 Ru1 C18 C19 -16.4(5) no
C14 Ru1 C18 C17 -105.1(3) no
C14 Ru1 C18 C19 29.1(3) no
C15 Ru1 C18 C17 -67.8(3) no
C15 Ru1 C18 C19 66.4(3) no
C16 Ru1 C18 C17 -30.7(3) no
C16 Ru1 C18 C19 103.5(3) no
C17 Ru1 C18 C19 134.2(4) no
C19 Ru1 C18 C17 -134.2(4) no
Cl1 Ru1 C19 C14 132.0(3) no
Cl1 Ru1 C19 C18 0.0(5) no
Cl3 Ru1 C19 C14 -141.2(3) no
Cl3 Ru1 C19 C18 86.8(2) no
N1 Ru1 C19 C14 -56.3(3) no
N1 Ru1 C19 C18 171.7(2) no
C14 Ru1 C19 C18 -132.0(4) no
C15 Ru1 C19 C14 29.6(3) no
C15 Ru1 C19 C18 -102.4(3) no
C16 Ru1 C19 C14 66.5(3) no
C16 Ru1 C19 C18 -65.6(3) no
C17 Ru1 C19 C14 104.3(3) no
C17 Ru1 C19 C18 -27.7(3) no
C18 Ru1 C19 C14 132.0(4) no
Cl2 Ru2 Cl3 Ru1 -81.14(5) no
N2 Ru2 Cl3 Ru1 2.15(9) no
C24 Ru2 Cl3 Ru1 -170.82(14) no
C25 Ru2 Cl3 Ru1 -179.8(3) no
C26 Ru2 Cl3 Ru1 93.2(2) no
C27 Ru2 Cl3 Ru1 96.89(12) no
C28 Ru2 Cl3 Ru1 126.55(13) no
C29 Ru2 Cl3 Ru1 164.85(15) no
Cl2 Ru2 N2 N1 116.1(3) no
Cl2 Ru2 N2 C7 -87.3(3) no
Cl3 Ru2 N2 N1 27.0(3) no
Cl3 Ru2 N2 C7 -176.4(3) no
C24 Ru2 N2 N1 -166.3(3) no
C24 Ru2 N2 C7 -9.7(5) no
C25 Ru2 N2 N1 -152.2(3) no
C25 Ru2 N2 C7 4.4(3) no
C26 Ru2 N2 N1 -121.7(3) no
C26 Ru2 N2 C7 34.9(3) no
C27 Ru2 N2 N1 -84.2(3) no
C27 Ru2 N2 C7 72.4(3) no
C28 Ru2 N2 N1 -56.6(3) no
C28 Ru2 N2 C7 100.0(3) no
Cl2 Ru2 C24 C25 97.0(3) no
Cl2 Ru2 C24 C29 -132.6(3) no
Cl2 Ru2 C24 C30 -18.8(5) no
Cl3 Ru2 C24 C25 -174.3(2) no
Cl3 Ru2 C24 C29 -43.9(3) no
Cl3 Ru2 C24 C30 69.9(5) no
N2 Ru2 C24 C25 21.1(5) no
N2 Ru2 C24 C29 151.6(3) no
N2 Ru2 C24 C30 -94.6(6) no
C25 Ru2 C24 C29 130.4(4) no
C25 Ru2 C24 C30 -115.8(6) no
C26 Ru2 C24 C25 -28.3(3) no
C26 Ru2 C24 C29 102.1(3) no
C26 Ru2 C24 C30 -144.1(5) no
C27 Ru2 C24 C25 -64.5(3) no
C27 Ru2 C24 C29 65.9(3) no
C27 Ru2 C24 C30 179.7(5) no
C28 Ru2 C24 C25 -101.8(3) no
C28 Ru2 C24 C29 28.7(3) no
C28 Ru2 C24 C30 142.5(5) no
C29 Ru2 C24 C25 -130.4(4) no
C29 Ru2 C24 C30 113.8(6) no
Cl2 Ru2 C25 C24 -84.7(3) no
Cl2 Ru2 C25 C26 142.0(3) no
Cl3 Ru2 C25 C24 12.8(5) no
Cl3 Ru2 C25 C26 -120.6(3) no
N2 Ru2 C25 C24 -169.3(2) no
N2 Ru2 C25 C26 57.3(3) no
C24 Ru2 C25 C26 -133.4(4) no
C26 Ru2 C25 C24 133.4(4) no
C27 Ru2 C25 C24 105.4(3) no
C27 Ru2 C25 C26 -28.0(3) no
C28 Ru2 C25 C24 67.7(3) no
C28 Ru2 C25 C26 -65.7(3) no
C29 Ru2 C25 C24 29.7(3) no
C29 Ru2 C25 C26 -103.7(3) no
Cl2 Ru2 C26 C25 -46.7(3) no
Cl2 Ru2 C26 C27 178.94(19) no
Cl3 Ru2 C26 C25 140.0(3) no
Cl3 Ru2 C26 C27 5.6(4) no
N2 Ru2 C26 C25 -131.1(3) no
N2 Ru2 C26 C27 94.5(2) no
C24 Ru2 C26 C25 28.5(3) no
C24 Ru2 C26 C27 -105.9(3) no
C25 Ru2 C26 C27 -134.4(4) no
C27 Ru2 C26 C25 134.4(4) no
C28 Ru2 C26 C25 103.5(3) no
C28 Ru2 C26 C27 -30.9(2) no
C29 Ru2 C26 C25 64.8(3) no
C29 Ru2 C26 C27 -69.6(3) no
Cl2 Ru2 C27 C26 -2.6(5) no
Cl2 Ru2 C27 C28 -132.4(3) no
Cl2 Ru2 C27 C31 112.2(5) no
Cl3 Ru2 C27 C26 -176.9(2) no
Cl3 Ru2 C27 C28 53.3(3) no
Cl3 Ru2 C27 C31 -62.0(4) no
N2 Ru2 C27 C26 -88.8(2) no
N2 Ru2 C27 C28 141.4(3) no
N2 Ru2 C27 C31 26.1(4) no
C24 Ru2 C27 C26 63.8(3) no
C24 Ru2 C27 C28 -66.0(3) no
C24 Ru2 C27 C31 178.7(5) no
C25 Ru2 C27 C26 27.7(3) no
C25 Ru2 C27 C28 -102.1(3) no
C25 Ru2 C27 C31 142.5(5) no
C26 Ru2 C27 C28 -129.8(4) no
C26 Ru2 C27 C31 114.8(5) no
C28 Ru2 C27 C26 129.8(4) no
C28 Ru2 C27 C31 -115.4(5) no
C29 Ru2 C27 C26 99.4(3) no
C29 Ru2 C27 C28 -30.4(3) no
C29 Ru2 C27 C31 -145.8(5) no
Cl2 Ru2 C28 C27 147.1(2) no
Cl2 Ru2 C28 C29 16.1(5) no
Cl3 Ru2 C28 C27 -131.6(2) no
Cl3 Ru2 C28 C29 97.4(3) no
N2 Ru2 C28 C27 -48.4(3) no
N2 Ru2 C28 C29 -179.4(3) no
C24 Ru2 C28 C27 103.9(3) no
C24 Ru2 C28 C29 -27.1(3) no
C25 Ru2 C28 C27 66.9(3) no
C25 Ru2 C28 C29 -64.1(3) no
C26 Ru2 C28 C27 30.4(3) no
C26 Ru2 C28 C29 -100.6(3) no
C27 Ru2 C28 C29 -131.0(4) no
C29 Ru2 C28 C27 131.0(4) no
Cl2 Ru2 C29 C24 53.8(3) no
Cl2 Ru2 C29 C28 -171.8(2) no
Cl3 Ru2 C29 C24 143.3(3) no
Cl3 Ru2 C29 C28 -82.3(3) no
C24 Ru2 C29 C28 134.5(5) no
C25 Ru2 C29 C24 -30.3(3) no
C25 Ru2 C29 C28 104.2(3) no
C26 Ru2 C29 C24 -66.9(3) no
C26 Ru2 C29 C28 67.6(3) no
C27 Ru2 C29 C24 -104.5(3) no
C27 Ru2 C29 C28 29.9(3) no
C28 Ru2 C29 C24 -134.5(5) no
Ru1 N1 N2 Ru2 -51.4(3) no
Ru1 N1 N2 C7 148.4(2) no
C5 N1 N2 Ru2 158.9(3) no
C5 N1 N2 C7 -1.4(4) no
Ru1 N1 C5 C6 -146.8(3) no
N2 N1 C5 C6 1.1(5) no
Ru1 N1 C5 C4 37.8(5) no
N2 N1 C5 C4 -174.3(4) no
N1 N2 C7 C8 -176.9(3) no
Ru2 N2 C7 C8 23.5(5) no
Ru2 N2 C7 C6 -158.5(3) no
N1 N2 C7 C6 1.2(4) no
C3 N3 C4 C5 -81.7(6) no
C4 N3 C1 N4 -176.1(4) no
C1 N3 C4 C5 93.7(5) no
C3 N3 C1 N4 -0.2(6) no
C4 N3 C3 C2 176.1(5) no
C1 N3 C3 C2 0.0(7) no
C12 N4 C2 C3 178.6(6) no
C12 N4 C1 N3 -178.6(5) no
C2 N4 C1 N3 0.2(6) no
C1 N4 C2 C3 -0.2(7) no
C9 N5 C8 C7 -77.4(5) no
C11 N5 C8 C7 103.8(5) no
C9 N5 C11 N6 0.5(5) no
C11 N5 C9 C10 -0.7(5) no
C8 N5 C11 N6 179.4(4) no
C8 N5 C9 C10 -179.7(4) no
C11 N6 C10 C9 -0.4(5) no
C13 N6 C11 N5 -178.6(5) no
C13 N6 C10 C9 178.2(5) no
C10 N6 C11 N5 0.0(5) no
N4 C2 C3 N3 0.1(7) no
N3 C4 C5 N1 107.9(5) no
N3 C4 C5 C6 -66.6(6) no
C4 C5 C6 C7 174.6(4) no
N1 C5 C6 C7 -0.4(5) no
C5 C6 C7 C8 177.4(4) no
C5 C6 C7 N2 -0.5(5) no
N2 C7 C8 N5 121.0(4) no
C6 C7 C8 N5 -56.7(6) no
N5 C9 C10 N6 0.7(5) no
Ru1 C14 C15 C16 -52.5(4) no
C19 C14 C15 Ru1 53.1(4) no
C19 C14 C15 C16 0.6(7) no
C20 C14 C15 Ru1 -123.8(4) no
C20 C14 C15 C16 -176.3(4) no
Ru1 C14 C19 C18 54.5(4) no
C15 C14 C19 Ru1 -53.4(4) no
C15 C14 C19 C18 1.1(7) no
C20 C14 C19 Ru1 123.6(4) no
C20 C14 C19 C18 178.1(4) no
Ru1 C15 C16 C17 -54.6(4) no
C14 C15 C16 Ru1 53.1(4) no
C14 C15 C16 C17 -1.5(7) no
Ru1 C16 C17 C18 -54.0(4) no
Ru1 C16 C17 C21 124.4(4) no
C15 C16 C17 Ru1 54.5(4) no
C15 C16 C17 C18 0.5(7) no
C15 C16 C17 C21 178.9(4) no
Ru1 C17 C18 C19 -52.2(4) no
C16 C17 C18 Ru1 53.5(4) no
C16 C17 C18 C19 1.2(7) no
C21 C17 C18 Ru1 -124.9(4) no
C21 C17 C18 C19 -177.1(4) no
Ru1 C17 C21 C22 -62.5(6) no
Ru1 C17 C21 C23 174.1(4) no
C16 C17 C21 C22 -149.3(5) no
C16 C17 C21 C23 87.3(6) no
C18 C17 C21 C22 29.0(6) no
C18 C17 C21 C23 -94.4(6) no
Ru1 C18 C19 C14 -55.1(4) no
C17 C18 C19 Ru1 53.0(4) no
C17 C18 C19 C14 -2.1(7) no
Ru2 C24 C25 C26 54.0(4) no
C29 C24 C25 Ru2 -54.0(4) no
C29 C24 C25 C26 0.0(7) no
C30 C24 C25 Ru2 123.8(5) no
C30 C24 C25 C26 177.8(5) no
Ru2 C24 C29 C28 -52.4(5) no
C25 C24 C29 Ru2 53.8(4) no
C25 C24 C29 C28 1.4(8) no
C30 C24 C29 Ru2 -124.0(5) no
C30 C24 C29 C28 -176.4(6) no
Ru2 C25 C26 C27 53.8(4) no
C24 C25 C26 Ru2 -54.6(4) no
C24 C25 C26 C27 -0.9(7) no
Ru2 C26 C27 C28 53.9(4) no
Ru2 C26 C27 C31 -125.5(5) no
C25 C26 C27 Ru2 -53.5(4) no
C25 C26 C27 C28 0.3(7) no
C25 C26 C27 C31 -179.0(5) no
Ru2 C27 C28 C29 55.2(4) no
C26 C27 C28 Ru2 -54.1(4) no
C26 C27 C28 C29 1.1(7) no
C31 C27 C28 Ru2 125.2(5) no
C31 C27 C28 C29 -179.7(5) no
Ru2 C27 C31 C32 75.5(7) no
Ru2 C27 C31 C33 -158.9(5) no
C26 C27 C31 C32 165.2(6) no
C26 C27 C31 C33 -69.2(7) no
C28 C27 C31 C32 -14.1(8) no
C28 C27 C31 C33 111.6(7) no
Ru2 C28 C29 C24 53.7(5) no
C27 C28 C29 Ru2 -55.6(4) no
C27 C28 C29 C24 -2.0(8) no

loop_
_platon_squeeze_void_nr
_platon_squeeze_void_average_x
_platon_squeeze_void_average_y
_platon_squeeze_void_average_z
_platon_squeeze_void_volume
_platon_squeeze_void_count_electrons
_platon_squeeze_void_content
1 0.001 0.001 -0.004 2841 1046 ' '
